data_4318228
loop_
_publ_author_name
'Jorge Tiburcio'
'William D. Jones'
'Stephen J. Loeb'
'Hugo Torrens'

_publ_section_title
;
 Conformational Behavior and Coordination Chemistry of
 2,11-Dithia[3.3]orthocyclophane with Platinum Group Metals
;
_journal_name_full 'Inorganic Chemistry'
_journal_page_first 3779
_journal_page_last 3785
_journal_paper_doi 10.1021/ic0256157
_journal_volume 41
_journal_year 2002
_chemical_formula_sum 'C36 H32 F6 N O6 Pd S6'
_chemical_formula_weight 987.39
_chemical_name_common '[Pd(S2cyclophane)2][SO3CF3]2'
_chemical_name_systematic
; 
 ? 
;
_space_group_IT_number 60
_symmetry_cell_setting orthorhombic
_symmetry_space_group_name_Hall '-P 2n 2ab'
_symmetry_space_group_name_H-M 'P b c n'
_atom_sites_solution_hydrogens geom
_atom_sites_solution_primary direct
_atom_sites_solution_secondary difmap
_audit_creation_method SHELXL-97
_cell_angle_alpha 90.00
_cell_angle_beta 90.00
_cell_angle_gamma 90.00
_cell_formula_units_Z 4
_cell_length_a 9.4421(5)
_cell_length_b 21.7356(11)
_cell_length_c 19.1037(10)
_cell_measurement_reflns_used 5530
_cell_measurement_temperature 193(2)
_cell_volume 3920.6(4)
_computing_cell_refinement 'Bruker SMART'
_computing_data_collection 'Bruker SMART'
_computing_data_reduction 'Bruker SHELXTL'
_computing_molecular_graphics 'Bruker SHELXTL'
_computing_publication_material 'Bruker SHELXTL'
_computing_structure_refinement 'SHELXL-97 (Sheldrick, 1997)'
_computing_structure_solution 'SHELXS-97 (Sheldrick, 1990)'
_diffrn_ambient_temperature 193(2)
_diffrn_measured_fraction_theta_full 1.000
_diffrn_measured_fraction_theta_max 1.000
_diffrn_measurement_device_type 'CCD area detector'
_diffrn_measurement_method 'phi and omega scans'
_diffrn_radiation_monochromator graphite
_diffrn_radiation_source 'normal-focus sealed tube'
_diffrn_radiation_type MoK\a
_diffrn_radiation_wavelength 0.71073
_diffrn_reflns_av_R_equivalents 0.0421
_diffrn_reflns_av_sigmaI/netI 0.0310
_diffrn_reflns_limit_h_max 10
_diffrn_reflns_limit_h_min -10
_diffrn_reflns_limit_k_max 23
_diffrn_reflns_limit_k_min -24
_diffrn_reflns_limit_l_max 21
_diffrn_reflns_limit_l_min -13
_diffrn_reflns_number 16601
_diffrn_reflns_theta_full 23.28
_diffrn_reflns_theta_max 23.28
_diffrn_reflns_theta_min 1.87
_exptl_absorpt_coefficient_mu 0.868
_exptl_absorpt_correction_T_max 0.927999
_exptl_absorpt_correction_T_min 0.803887
_exptl_absorpt_correction_type SADABS
_exptl_crystal_colour yellow
_exptl_crystal_density_diffrn 1.673
_exptl_crystal_density_method 'not measured'
_exptl_crystal_description prism
_exptl_crystal_F_000 1996
_exptl_crystal_size_max .11
_exptl_crystal_size_mid .28
_exptl_crystal_size_min .34
_refine_diff_density_max 0.698
_refine_diff_density_min -0.270
_refine_diff_density_rms 0.063
_refine_ls_extinction_method none
_refine_ls_goodness_of_fit_ref 1.115
_refine_ls_hydrogen_treatment mixed
_refine_ls_matrix_type full
_refine_ls_number_parameters 252
_refine_ls_number_reflns 2825
_refine_ls_number_restraints 0
_refine_ls_restrained_S_all 1.115
_refine_ls_R_factor_all 0.0582
_refine_ls_R_factor_gt 0.0403
_refine_ls_shift/su_max 0.318
_refine_ls_shift/su_mean 0.013
_refine_ls_structure_factor_coef Fsqd
_refine_ls_weighting_details 'calc w=1/[\s^2^(Fo^2^)+(0.0438P)^2^+3.2950P] where P=(Fo^2^+2Fc^2^)/3'
_refine_ls_weighting_scheme calc
_refine_ls_wR_factor_gt 0.0855
_refine_ls_wR_factor_ref 0.0913
_reflns_number_gt 2317
_reflns_number_total 2825
_reflns_threshold_expression >2sigma(I)
_cod_data_source_file ic0256157_s1_2.cif
_cod_data_source_block sad1_jonjg14
_cod_depositor_comments
;
The following automatic conversions were performed:

'_symmetry_cell_setting' value 'Orthorhombic' changed to
'orthorhombic' according to the built-in table from CIF Core
dictionary named 'cif_core.dic' version 2.4.1 from 2010-06-29.

Automatic conversion script
Id: cif_fix_values 1646 2011-03-28 12:23:43Z adriana 
;
_cod_database_code 4318228

loop_
_symmetry_equiv_pos_as_xyz
'x, y, z'
'-x+1/2, -y+1/2, z+1/2'
'-x, y, -z+1/2'
'x+1/2, -y+1/2, -z'
'-x, -y, -z'
'x-1/2, y-1/2, -z-1/2'
'x, -y, z-1/2'
'-x-1/2, y-1/2, z'

loop_
_atom_site_label
_atom_site_type_symbol
_atom_site_fract_x
_atom_site_fract_y
_atom_site_fract_z
_atom_site_U_iso_or_equiv
_atom_site_adp_type
_atom_site_occupancy
_atom_site_symmetry_multiplicity
_atom_site_calc_flag
_atom_site_refinement_flags
_atom_site_disorder_assembly
_atom_site_disorder_group
Pd1 Pd 0.0000 0.114001(19) 0.7500 0.02351(16) Uani 1 2 d S . .
S1 S 0.09056(12) 0.19328(5) 0.68041(6) 0.0285(3) Uani 1 1 d . . .
S2 S 0.09856(11) 0.03485(5) 0.68347(6) 0.0263(3) Uani 1 1 d . . .
C1 C 0.2828(5) 0.1857(2) 0.6905(2) 0.0379(12) Uani 1 1 d . . .
H1A H 0.3228 0.1641 0.6493 0.045 Uiso 1 1 calc R . .
H1B H 0.3265 0.2270 0.6932 0.045 Uiso 1 1 calc R . .
C2 C 0.3162(4) 0.1502(2) 0.7556(3) 0.0325(11) Uani 1 1 d . . .
C3 C 0.3415(5) 0.1823(2) 0.8171(3) 0.0381(12) Uani 1 1 d . . .
H3A H 0.3407 0.2260 0.8166 0.046 Uiso 1 1 calc R . .
C4 C 0.3678(5) 0.1514(2) 0.8794(2) 0.0418(13) Uani 1 1 d . . .
H4A H 0.3845 0.1740 0.9211 0.050 Uiso 1 1 calc R . .
C5 C 0.3699(5) 0.0884(2) 0.8807(3) 0.0407(12) Uani 1 1 d . . .
H5A H 0.3881 0.0672 0.9232 0.049 Uiso 1 1 calc R . .
C6 C 0.3455(4) 0.0559(2) 0.8198(2) 0.0356(12) Uani 1 1 d . . .
H6A H 0.3472 0.0122 0.8209 0.043 Uiso 1 1 calc R . .
C7 C 0.3185(4) 0.0856(2) 0.7571(2) 0.0298(10) Uani 1 1 d . . .
C8 C 0.2897(4) 0.0481(2) 0.6923(2) 0.0330(11) Uani 1 1 d . . .
H8A H 0.3397 0.0082 0.6955 0.040 Uiso 1 1 calc R . .
H8B H 0.3254 0.0702 0.6506 0.040 Uiso 1 1 calc R . .
C9 C 0.0589(5) 0.04308(19) 0.5888(2) 0.0294(10) Uani 1 1 d . . .
H9A H 0.0526 0.0014 0.5681 0.035 Uiso 1 1 calc R . .
H9B H -0.0354 0.0625 0.5840 0.035 Uiso 1 1 calc R . .
C10 C 0.1621(4) 0.0795(2) 0.5473(2) 0.0285(10) Uani 1 1 d . . .
C11 C 0.2639(5) 0.0483(2) 0.5085(2) 0.0345(11) Uani 1 1 d . . .
H11A H 0.2648 0.0046 0.5086 0.041 Uiso 1 1 calc R . .
C12 C 0.3640(5) 0.0800(2) 0.4697(3) 0.0405(12) Uani 1 1 d . . .
H12A H 0.4328 0.0580 0.4434 0.049 Uiso 1 1 calc R . .
C13 C 0.3638(5) 0.1437(2) 0.4692(2) 0.0413(13) Uani 1 1 d . . .
H13A H 0.4327 0.1655 0.4428 0.050 Uiso 1 1 calc R . .
C14 C 0.2630(5) 0.1755(2) 0.5074(2) 0.0345(11) Uani 1 1 d . . .
H14A H 0.2632 0.2192 0.5067 0.041 Uiso 1 1 calc R . .
C15 C 0.1612(4) 0.1445(2) 0.5468(2) 0.0286(10) Uani 1 1 d . . .
C16 C 0.0542(5) 0.18124(19) 0.5868(2) 0.0317(11) Uani 1 1 d . . .
H16A H -0.0387 0.1605 0.5825 0.038 Uiso 1 1 calc R . .
H16B H 0.0455 0.2221 0.5643 0.038 Uiso 1 1 calc R . .
S3 S 0.22397(12) -0.12995(5) 0.58246(6) 0.0318(3) Uani 1 1 d . . .
O1 O 0.3034(4) -0.18557(14) 0.5859(2) 0.0582(10) Uani 1 1 d . . .
O2 O 0.2829(4) -0.07942(15) 0.62017(17) 0.0503(9) Uani 1 1 d . . .
O3 O 0.1715(4) -0.11297(18) 0.51496(18) 0.0623(11) Uani 1 1 d . . .
C17 C 0.0646(6) -0.1487(2) 0.6300(3) 0.0480(14) Uani 1 1 d . . .
F1 F 0.0906(4) -0.16265(18) 0.69525(18) 0.0915(13) Uani 1 1 d . . .
F2 F -0.0307(3) -0.10377(13) 0.6280(2) 0.0749(11) Uani 1 1 d . . .
F3 F 0.0018(3) -0.19874(14) 0.6021(2) 0.0767(10) Uani 1 1 d . . .
N1 N 0.3354(15) -0.1786(7) 0.7980(7) 0.119(5) Uiso 0.50 1 d P . .
C18 C 0.528(3) -0.1197(8) 0.7360(17) 0.148(10) Uiso 0.50 1 d P . .
C19 C 0.4294(15) -0.1536(6) 0.7707(7) 0.061(3) Uiso 0.50 1 d P . .

loop_
_atom_site_aniso_label
_atom_site_aniso_U_11
_atom_site_aniso_U_22
_atom_site_aniso_U_33
_atom_site_aniso_U_23
_atom_site_aniso_U_13
_atom_site_aniso_U_12
Pd1 0.0215(2) 0.0215(3) 0.0275(3) 0.000 0.0026(2) 0.000
S1 0.0310(7) 0.0237(6) 0.0310(7) 0.0005(5) 0.0044(6) -0.0018(5)
S2 0.0261(6) 0.0236(6) 0.0293(6) -0.0015(5) 0.0025(5) 0.0009(5)
C1 0.025(2) 0.046(3) 0.043(3) 0.009(2) -0.002(2) -0.014(2)
C2 0.019(2) 0.043(3) 0.036(3) 0.002(2) 0.004(2) -0.009(2)
C3 0.033(3) 0.043(3) 0.038(3) -0.004(2) -0.002(2) -0.012(2)
C4 0.040(3) 0.054(4) 0.031(3) -0.009(3) 0.000(2) -0.006(2)
C5 0.031(3) 0.059(3) 0.031(3) 0.005(3) 0.001(2) 0.001(2)
C6 0.028(3) 0.042(3) 0.037(3) 0.001(2) 0.001(2) 0.003(2)
C7 0.016(2) 0.043(3) 0.030(3) -0.003(2) 0.001(2) 0.0019(19)
C8 0.021(2) 0.045(3) 0.032(3) -0.002(2) 0.003(2) 0.007(2)
C9 0.034(2) 0.025(2) 0.029(3) -0.002(2) -0.005(2) -0.003(2)
C10 0.026(2) 0.034(3) 0.025(3) 0.001(2) -0.003(2) -0.003(2)
C11 0.040(3) 0.034(3) 0.029(3) -0.003(2) 0.003(2) 0.002(2)
C12 0.038(3) 0.045(3) 0.039(3) -0.003(3) 0.005(3) 0.002(2)
C13 0.039(3) 0.060(4) 0.025(3) 0.001(2) 0.009(2) -0.010(3)
C14 0.040(3) 0.030(3) 0.033(3) 0.003(2) 0.001(2) -0.007(2)
C15 0.028(2) 0.034(3) 0.023(2) 0.001(2) -0.003(2) -0.001(2)
C16 0.035(3) 0.024(2) 0.035(3) 0.003(2) -0.003(2) 0.000(2)
S3 0.0332(6) 0.0289(6) 0.0332(7) -0.0013(5) 0.0020(6) 0.0011(5)
O1 0.047(2) 0.033(2) 0.094(3) -0.0069(19) 0.011(2) 0.0076(16)
O2 0.053(2) 0.039(2) 0.059(2) -0.0114(17) -0.002(2) -0.0041(17)
O3 0.062(2) 0.089(3) 0.035(2) 0.012(2) -0.0043(18) -0.020(2)
C17 0.050(3) 0.038(3) 0.056(4) 0.011(3) 0.013(3) 0.007(3)
F1 0.108(3) 0.110(3) 0.056(2) 0.034(2) 0.037(2) 0.017(2)
F2 0.049(2) 0.053(2) 0.122(3) 0.0163(19) 0.033(2) 0.0144(15)
F3 0.0541(19) 0.0503(19) 0.126(3) 0.017(2) 0.013(2) -0.0141(17)

loop_
_atom_type_symbol
_atom_type_description
_atom_type_scat_dispersion_real
_atom_type_scat_dispersion_imag
_atom_type_scat_source
C C 0.0033 0.0016 'International Tables Vol C Tables 4.2.6.8 and 6.1.1.4'
H H 0.0000 0.0000 'International Tables Vol C Tables 4.2.6.8 and 6.1.1.4'
O O 0.0106 0.0060 'International Tables Vol C Tables 4.2.6.8 and 6.1.1.4'
F F 0.0171 0.0103 'International Tables Vol C Tables 4.2.6.8 and 6.1.1.4'
S S 0.1246 0.1234 'International Tables Vol C Tables 4.2.6.8 and 6.1.1.4'
Pd Pd -0.9988 1.0072 'International Tables Vol C Tables 4.2.6.8 and 6.1.1.4'
N N 0.0061 0.0033 'International Tables Vol C Tables 4.2.6.8 and 6.1.1.4'

loop_
_geom_angle_atom_site_label_1
_geom_angle_atom_site_label_2
_geom_angle_atom_site_label_3
_geom_angle
_geom_angle_site_symmetry_1
_geom_angle_site_symmetry_3
_geom_angle_publ_flag
S2 Pd1 S2 84.96(5) 3_556 . ?
S2 Pd1 S1 177.66(4) 3_556 . ?
S2 Pd1 S1 95.04(4) . . ?
S2 Pd1 S1 95.04(4) 3_556 3_556 ?
S2 Pd1 S1 177.66(4) . 3_556 ?
S1 Pd1 S1 85.06(5) . 3_556 ?
C1 S1 C16 105.9(2) . . ?
C1 S1 Pd1 103.65(15) . . ?
C16 S1 Pd1 112.31(14) . . ?
C8 S2 C9 105.8(2) . . ?
C8 S2 Pd1 103.10(14) . . ?
C9 S2 Pd1 112.30(14) . . ?
C2 C1 S1 110.0(3) . . ?
C3 C2 C7 118.8(4) . . ?
C3 C2 C1 118.8(4) . . ?
C7 C2 C1 122.4(4) . . ?
C2 C3 C4 120.9(4) . . ?
C5 C4 C3 120.1(5) . . ?
C4 C5 C6 119.6(5) . . ?
C5 C6 C7 121.4(4) . . ?
C6 C7 C2 119.2(4) . . ?
C6 C7 C8 119.5(4) . . ?
C2 C7 C8 121.3(4) . . ?
C7 C8 S2 109.8(3) . . ?
C10 C9 S2 116.1(3) . . ?
C11 C10 C15 119.2(4) . . ?
C11 C10 C9 118.6(4) . . ?
C15 C10 C9 122.2(4) . . ?
C12 C11 C10 121.0(4) . . ?
C13 C12 C11 120.0(5) . . ?
C12 C13 C14 119.9(4) . . ?
C13 C14 C15 121.1(4) . . ?
C14 C15 C10 118.9(4) . . ?
C14 C15 C16 118.8(4) . . ?
C10 C15 C16 122.3(4) . . ?
C15 C16 S1 116.5(3) . . ?
O1 S3 O2 115.1(2) . . ?
O1 S3 O3 116.3(2) . . ?
O2 S3 O3 113.1(2) . . ?
O1 S3 C17 103.0(2) . . ?
O2 S3 C17 104.2(2) . . ?
O3 S3 C17 102.9(2) . . ?
F1 C17 F2 109.1(5) . . ?
F1 C17 F3 105.8(4) . . ?
F2 C17 F3 106.5(4) . . ?
F1 C17 S3 112.1(4) . . ?
F2 C17 S3 112.6(3) . . ?
F3 C17 S3 110.4(4) . . ?
C19 N1 C18 14.0(12) . 3_656 ?
C18 C18 C19 116(3) 3_656 3_656 ?
C18 C18 C19 34.3(15) 3_656 . ?
C19 C18 C19 86(3) 3_656 . ?
C18 C18 N1 135(2) 3_656 3_656 ?
C19 C18 N1 19.3(18) 3_656 3_656 ?
C19 C18 N1 105.1(13) . 3_656 ?
C18 C19 N1 147(3) 3_656 . ?
C18 C19 C18 30(3) 3_656 . ?
N1 C19 C18 173.2(17) . . ?
C18 C19 C19 61(2) 3_656 3_656 ?
N1 C19 C19 152.2(10) . 3_656 ?
C18 C19 C19 33.3(10) . 3_656 ?

loop_
_geom_bond_atom_site_label_1
_geom_bond_atom_site_label_2
_geom_bond_distance
_geom_bond_site_symmetry_2
_geom_bond_publ_flag
Pd1 S2 2.3326(11) 3_556 ?
Pd1 S2 2.3326(11) . ?
Pd1 S1 2.3383(11) . ?
Pd1 S1 2.3383(11) 3_556 ?
S1 C1 1.833(4) . ?
S1 C16 1.839(5) . ?
S2 C8 1.835(4) . ?
S2 C9 1.855(4) . ?
C1 C2 1.497(6) . ?
C2 C3 1.388(6) . ?
C2 C7 1.405(6) . ?
C3 C4 1.388(6) . ?
C4 C5 1.371(7) . ?
C5 C6 1.380(6) . ?
C6 C7 1.384(6) . ?
C7 C8 1.508(6) . ?
C9 C10 1.485(6) . ?
C10 C11 1.389(6) . ?
C10 C15 1.413(6) . ?
C11 C12 1.385(6) . ?
C12 C13 1.384(7) . ?
C13 C14 1.384(6) . ?
C14 C15 1.395(6) . ?
C15 C16 1.498(6) . ?
S3 O1 1.424(3) . ?
S3 O2 1.427(3) . ?
S3 O3 1.430(4) . ?
S3 C17 1.805(5) . ?
C17 F1 1.306(6) . ?
C17 F2 1.328(6) . ?
C17 F3 1.349(6) . ?
N1 C19 1.164(16) . ?
N1 C18 1.93(3) 3_656 ?
C18 C18 0.74(6) 3_656 ?
C18 C19 0.85(2) 3_656 ?
C18 C19 1.36(3) . ?
C18 N1 1.93(3) 3_656 ?
C19 C18 0.85(2) 3_656 ?
C19 C19 1.55(3) 3_656 ?
